data_4062910
loop_
_publ_author_name
'Song, Li-Cheng'
'Yang, Zhi-Yong'
'Bian, Hong-Zhu'
'Hu, Qing-Mei'

_publ_section_title
;
 Novel Single and Double Diiron Oxadithiolates as Models for
 the Active Site of [Fe]-Only Hydrogenases
;
_journal_coden_ASTM ORGND7
_journal_issue 13
_journal_name_full Organometallics
_journal_page_first 3082
_journal_page_last 3084
_journal_paper_doi 10.1021/om049752i
_journal_volume 23
_journal_year 2004
_chemical_formula_sum 'C51 H42 Cl6 Fe5 O12 P2 S4'
_chemical_formula_weight 1528.98
_space_group_IT_number 2
_symmetry_cell_setting triclinic
_symmetry_space_group_name_Hall '-P 1'
_symmetry_space_group_name_H-M 'P -1'
_cell_angle_alpha 117.430(12)
_cell_angle_beta 106.307(10)
_cell_angle_gamma 94.840(10)
_cell_formula_units_Z 1
_cell_length_a 10.422(6)
_cell_length_b 13.454(6)
_cell_length_c 14.360(8)
_cell_measurement_temperature 293(2)
_cell_volume 1660.4(14)
_diffrn_ambient_temperature 293(2)
_exptl_crystal_density_diffrn 1.529
_cod_depositor_comments
;
The following automatic conversions were performed:
'_symmetry_cell_setting' value 'Triclinic' changed to 'triclinic'
according to '/home/saulius/struct/CIF-dictionaries/cif_core.dic'
dictionary named 'cif_core.dic' version 2.4.1 from 2010-06-29.

Automatic conversion script
Id: cif_fix_enum 1527 2010-12-29 10:47:43Z saulius 

 Updated bibliographic information.

 Antanas Vaitkus,
 2019-09-24
;
_cod_database_code 4062910

loop_
_symmetry_equiv_pos_as_xyz
'x, y, z'
'-x, -y, -z'

loop_
_atom_site_label
_atom_site_type_symbol
_atom_site_fract_x
_atom_site_fract_y
_atom_site_fract_z
_atom_site_U_iso_or_equiv
_atom_site_adp_type
_atom_site_occupancy
_atom_site_symmetry_multiplicity
_atom_site_calc_flag
_atom_site_refinement_flags
_atom_site_disorder_assembly
_atom_site_disorder_group
Fe1 Fe 0.21166(8) 0.12612(7) 0.79038(7) 0.0389(2) Uani 1 1 d . . .
Fe2 Fe 0.34271(10) 0.05678(9) 0.65655(8) 0.0515(3) Uani 1 1 d . . .
Fe3 Fe 0.0000 0.0000 1.0000 0.0471(4) Uani 1 2 d S . .
S1 S 0.43231(14) 0.21254(14) 0.83325(13) 0.0397(4) Uani 1 1 d . . .
S2 S 0.28987(16) -0.03726(14) 0.74186(13) 0.0463(4) Uani 1 1 d . . .
P1 P 0.19801(14) 0.19739(13) 0.96324(14) 0.0369(4) Uani 1 1 d . . .
O1 O 0.1370(5) 0.3146(5) 0.7560(5) 0.0757(16) Uani 1 1 d . . .
C1 C 0.1642(6) 0.2400(6) 0.7696(6) 0.0514(17) Uani 1 1 d . . .
C2 C 0.0448(7) 0.0337(6) 0.7082(6) 0.062(2) Uani 1 1 d . . .
O2 O -0.0630(5) -0.0284(5) 0.6521(5) 0.096(2) Uani 1 1 d . . .
O3 O 0.3135(7) 0.2173(5) 0.5718(5) 0.099(2) Uani 1 1 d . . .
C3 C 0.3269(8) 0.1568(7) 0.6058(6) 0.065(2) Uani 1 1 d . . .
O4 O 0.1372(9) -0.1320(7) 0.4450(6) 0.157(4) Uani 1 1 d . . .
C4 C 0.2159(11) -0.0588(8) 0.5265(8) 0.095(3) Uani 1 1 d . . .
C5 C 0.5000(10) 0.0216(8) 0.6374(6) 0.078(2) Uani 1 1 d . . .
O5 O 0.6021(8) 0.0036(8) 0.6294(6) 0.128(3) Uani 1 1 d . . .
O6 O 0.4931(4) 0.0964(4) 0.9484(3) 0.0468(11) Uani 1 1 d . . .
C6 C 0.5527(6) 0.1774(6) 0.9270(5) 0.0487(16) Uani 1 1 d . . .
H6A H 0.6208 0.1481 0.8946 0.058 Uiso 1 1 calc R . .
H6B H 0.6011 0.2483 0.9983 0.058 Uiso 1 1 calc R . .
C7 C 0.4447(6) -0.0164(6) 0.8549(5) 0.0483(16) Uani 1 1 d . . .
H7A H 0.4248 -0.0700 0.8797 0.058 Uiso 1 1 calc R . .
H7B H 0.5176 -0.0356 0.8249 0.058 Uiso 1 1 calc R . .
C8 C 0.1745(5) 0.0974(5) 1.0122(5) 0.0404(14) Uani 1 1 d . . .
C9 C 0.1684(5) -0.0239(6) 0.9508(7) 0.0520(18) Uani 1 1 d . . .
H9 H 0.1676 -0.0639 0.8778 0.062 Uiso 1 1 calc R . .
C10 C 0.1638(6) -0.0726(8) 1.0182(8) 0.069(2) Uani 1 1 d . . .
H10 H 0.1575 -0.1498 0.9975 0.083 Uiso 1 1 calc R . .
C11 C 0.1708(6) 0.0191(8) 1.1251(8) 0.073(3) Uani 1 1 d . . .
H11 H 0.1722 0.0114 1.1865 0.087 Uiso 1 1 calc R . .
C12 C 0.1752(6) 0.1233(7) 1.1222(6) 0.0575(19) Uani 1 1 d . . .
H12 H 0.1780 0.1949 1.1801 0.069 Uiso 1 1 calc R . .
C13 C 0.3552(5) 0.3071(5) 1.0734(5) 0.0385(13) Uani 1 1 d . . .
C14 C 0.3895(7) 0.4077(6) 1.0718(6) 0.0565(18) Uani 1 1 d . . .
H14 H 0.3279 0.4214 1.0207 0.068 Uiso 1 1 calc R . .
C15 C 0.5146(8) 0.4887(6) 1.1455(7) 0.072(2) Uani 1 1 d . . .
H15 H 0.5369 0.5554 1.1427 0.087 Uiso 1 1 calc R . .
C16 C 0.6061(8) 0.4700(8) 1.2231(7) 0.083(3) Uani 1 1 d . . .
H16 H 0.6898 0.5242 1.2727 0.100 Uiso 1 1 calc R . .
C17 C 0.5725(7) 0.3705(7) 1.2262(6) 0.072(2) Uani 1 1 d . . .
H17 H 0.6340 0.3578 1.2782 0.087 Uiso 1 1 calc R . .
C18 C 0.4488(6) 0.2899(6) 1.1533(5) 0.0485(16) Uani 1 1 d . . .
H18 H 0.4270 0.2237 1.1570 0.058 Uiso 1 1 calc R . .
C19 C 0.0674(6) 0.2808(6) 0.9900(7) 0.0509(17) Uani 1 1 d . . .
C20 C 0.0794(8) 0.3624(7) 1.0951(8) 0.071(2) Uani 1 1 d . . .
H20 H 0.1567 0.3772 1.1556 0.086 Uiso 1 1 calc R . .
C21 C -0.0189(10) 0.4251(8) 1.1161(9) 0.093(3) Uani 1 1 d . . .
H21 H -0.0078 0.4799 1.1893 0.111 Uiso 1 1 calc R . .
C22 C -0.1305(10) 0.4053(10) 1.0289(12) 0.105(4) Uani 1 1 d . . .
H22 H -0.1967 0.4468 1.0422 0.126 Uiso 1 1 calc R . .
C23 C -0.1481(7) 0.3233(9) 0.9190(11) 0.088(3) Uani 1 1 d . . .
H23 H -0.2253 0.3112 0.8596 0.106 Uiso 1 1 calc R . .
C24 C -0.0494(6) 0.2584(7) 0.8970(7) 0.066(2) Uani 1 1 d . . .
H24 H -0.0608 0.2029 0.8240 0.079 Uiso 1 1 calc R . .
Cl1 Cl 0.4745(18) 0.6936(16) 0.5681(11) 0.310(7) Uani 0.571(9) 1 d PDU A 1
Cl2 Cl 0.3164(11) 0.6612(9) 0.3605(8) 0.240(6) Uani 0.571(9) 1 d PDU A 1
C25 C 0.424(3) 0.6047(18) 0.4253(13) 0.175(10) Uani 0.571(9) 1 d PDU A 1
H25A H 0.5045 0.5993 0.4034 0.209 Uiso 0.571(9) 1 calc PR A 1
H25B H 0.3769 0.5277 0.4032 0.209 Uiso 0.571(9) 1 calc PR A 1
Cl3 Cl 0.9815(14) 0.6421(12) 0.4750(9) 0.235(7) Uani 0.443(10) 1 d PDU B 1
Cl4 Cl 1.0155(16) 0.6813(12) 0.6909(10) 0.179(5) Uani 0.443(10) 1 d PDU B 1
C26 C 0.920(3) 0.697(4) 0.5824(19) 0.179(11) Uani 0.443(10) 1 d PDU B 1
H26A H 0.8241 0.6571 0.5555 0.214 Uiso 0.443(10) 1 calc PR B 1
H26B H 0.9251 0.7785 0.6088 0.214 Uiso 0.443(10) 1 calc PR B 1
Cl1' Cl 0.548(2) 0.7296(19) 0.5937(14) 0.125(7) Uani 0.179(9) 1 d PDU A 2
Cl2' Cl 0.319(3) 0.543(2) 0.429(2) 0.224(15) Uani 0.179(9) 1 d PDU A 2
C25' C 0.379(4) 0.691(3) 0.505(7) 0.18(2) Uani 0.179(9) 1 d PDU A 2
H25C H 0.3223 0.7244 0.5491 0.214 Uiso 0.179(9) 1 calc PR A 2
H25D H 0.3728 0.7207 0.4544 0.214 Uiso 0.179(9) 1 calc PR A 2
Cl3' Cl 0.8187(15) 0.6231(17) 0.5475(14) 0.233(10) Uani 0.307(10) 1 d PDU B 2
Cl4' Cl 1.0866(14) 0.6680(15) 0.6921(14) 0.148(6) Uani 0.307(10) 1 d PDU B 2
C26' C 0.991(2) 0.678(5) 0.579(3) 0.154(11) Uani 0.307(10) 1 d PDU B 2
H26C H 1.0178 0.6345 0.5153 0.185 Uiso 0.307(10) 1 calc PR B 2
H26D H 1.0078 0.7584 0.5981 0.185 Uiso 0.307(10) 1 calc PRU B 2

loop_
_atom_site_aniso_label
_atom_site_aniso_U_11
_atom_site_aniso_U_22
_atom_site_aniso_U_33
_atom_site_aniso_U_23
_atom_site_aniso_U_13
_atom_site_aniso_U_12
Fe1 0.0277(4) 0.0413(5) 0.0543(5) 0.0338(5) 0.0068(4) 0.0081(4)
Fe2 0.0632(6) 0.0545(6) 0.0438(5) 0.0324(5) 0.0153(4) 0.0168(5)
Fe3 0.0234(6) 0.0594(9) 0.0944(10) 0.0627(9) 0.0262(6) 0.0179(6)
S1 0.0320(7) 0.0489(10) 0.0492(9) 0.0339(8) 0.0141(6) 0.0087(6)
S2 0.0486(9) 0.0432(10) 0.0533(10) 0.0318(8) 0.0131(7) 0.0138(7)
P1 0.0254(7) 0.0397(9) 0.0630(10) 0.0376(8) 0.0184(7) 0.0113(6)
O1 0.066(3) 0.072(4) 0.120(4) 0.075(4) 0.027(3) 0.026(3)
C1 0.036(3) 0.053(4) 0.072(5) 0.043(4) 0.009(3) 0.008(3)
C2 0.041(4) 0.062(5) 0.082(5) 0.048(4) 0.003(4) 0.009(3)
O2 0.048(3) 0.082(4) 0.122(5) 0.058(4) -0.020(3) -0.016(3)
O3 0.143(6) 0.089(5) 0.086(4) 0.069(4) 0.029(4) 0.022(4)
C3 0.085(5) 0.062(5) 0.051(4) 0.037(4) 0.015(4) 0.013(4)
O4 0.203(9) 0.094(6) 0.081(5) 0.039(5) -0.051(5) -0.026(6)
C4 0.123(8) 0.073(6) 0.072(6) 0.053(5) -0.007(5) -0.001(6)
C5 0.103(7) 0.101(7) 0.061(5) 0.051(5) 0.048(5) 0.046(6)
O5 0.132(6) 0.198(9) 0.130(6) 0.103(6) 0.096(5) 0.103(6)
O6 0.040(2) 0.064(3) 0.052(3) 0.041(3) 0.0156(19) 0.022(2)
C6 0.031(3) 0.067(5) 0.056(4) 0.039(4) 0.014(3) 0.012(3)
C7 0.047(4) 0.057(4) 0.062(4) 0.043(4) 0.022(3) 0.028(3)
C8 0.022(3) 0.044(4) 0.071(4) 0.041(3) 0.017(3) 0.009(2)
C9 0.026(3) 0.055(4) 0.108(6) 0.061(4) 0.034(3) 0.018(3)
C10 0.024(3) 0.084(6) 0.151(8) 0.094(6) 0.038(4) 0.026(4)
C11 0.026(3) 0.121(7) 0.133(7) 0.114(7) 0.023(4) 0.018(4)
C12 0.032(3) 0.079(5) 0.088(5) 0.063(5) 0.023(3) 0.013(3)
C13 0.037(3) 0.041(4) 0.051(4) 0.029(3) 0.023(3) 0.011(3)
C14 0.058(4) 0.047(4) 0.067(5) 0.035(4) 0.017(4) 0.005(3)
C15 0.079(5) 0.042(5) 0.084(6) 0.030(4) 0.026(5) -0.013(4)
C16 0.073(5) 0.074(6) 0.065(5) 0.028(5) -0.001(4) -0.022(5)
C17 0.051(4) 0.084(6) 0.071(5) 0.045(5) 0.003(4) -0.005(4)
C18 0.043(3) 0.051(4) 0.058(4) 0.033(4) 0.019(3) 0.009(3)
C19 0.039(3) 0.056(4) 0.096(5) 0.057(4) 0.039(4) 0.026(3)
C20 0.069(5) 0.072(6) 0.113(7) 0.059(6) 0.057(5) 0.049(4)
C21 0.092(7) 0.096(7) 0.141(9) 0.074(7) 0.076(7) 0.063(6)
C22 0.094(7) 0.101(8) 0.217(13) 0.118(9) 0.108(9) 0.074(7)
C23 0.042(4) 0.106(8) 0.189(10) 0.120(8) 0.053(6) 0.043(5)
C24 0.040(4) 0.074(5) 0.125(7) 0.075(5) 0.040(4) 0.025(4)
Cl1 0.362(12) 0.339(11) 0.271(10) 0.181(8) 0.142(8) 0.029(8)
Cl2 0.236(8) 0.226(9) 0.213(8) 0.078(6) 0.079(6) 0.059(6)
C25 0.179(13) 0.181(13) 0.173(12) 0.084(9) 0.092(9) 0.027(9)
Cl3 0.277(10) 0.256(10) 0.194(9) 0.139(7) 0.072(7) 0.063(7)
Cl4 0.188(9) 0.177(8) 0.168(7) 0.070(6) 0.091(7) 0.043(7)
C26 0.183(14) 0.166(14) 0.188(13) 0.093(9) 0.062(9) 0.050(9)
Cl1' 0.148(11) 0.147(11) 0.090(9) 0.073(8) 0.044(7) 0.001(7)
Cl2' 0.221(17) 0.238(17) 0.209(16) 0.105(11) 0.093(10) 0.027(10)
C25' 0.18(2) 0.17(2) 0.18(2) 0.094(12) 0.060(12) 0.056(11)
Cl3' 0.215(12) 0.221(12) 0.233(12) 0.123(9) 0.022(7) 0.075(9)
Cl4' 0.128(8) 0.136(8) 0.171(9) 0.077(7) 0.040(6) 0.038(7)
C26' 0.170(14) 0.156(14) 0.150(13) 0.086(9) 0.064(10) 0.031(9)

loop_
_geom_bond_atom_site_label_1
_geom_bond_atom_site_label_2
_geom_bond_distance
_geom_bond_site_symmetry_2
_geom_bond_publ_flag
Fe1 C2 1.759(7) . ?
Fe1 C1 1.773(6) . ?
Fe1 S1 2.2612(19) . ?
Fe1 P1 2.265(2) . ?
Fe1 S2 2.279(2) . ?
Fe1 Fe2 2.5430(16) . ?
Fe2 C4 1.801(10) . ?
Fe2 C3 1.801(7) . ?
Fe2 C5 1.803(9) . ?
Fe2 S2 2.2571(19) . ?
Fe2 S1 2.268(2) . ?
Fe3 C11 2.040(6) 2_557 ?
Fe3 C11 2.040(6) . ?
Fe3 C12 2.042(7) . ?
Fe3 C12 2.042(7) 2_557 ?
Fe3 C10 2.050(6) 2_557 ?
Fe3 C10 2.050(6) . ?
Fe3 C8 2.064(5) . ?
Fe3 C8 2.064(5) 2_557 ?
Fe3 C9 2.065(6) 2_557 ?
Fe3 C9 2.065(6) . ?
S1 C6 1.830(6) . ?
S2 C7 1.831(6) . ?
P1 C8 1.811(5) . ?
P1 C13 1.830(6) . ?
P1 C19 1.847(6) . ?
O1 C1 1.152(7) . ?
C2 O2 1.150(8) . ?
O3 C3 1.125(8) . ?
O4 C4 1.130(9) . ?
C5 O5 1.136(9) . ?
O6 C6 1.404(7) . ?
O6 C7 1.405(7) . ?
C6 H6A 0.9700 . ?
C6 H6B 0.9700 . ?
C7 H7A 0.9700 . ?
C7 H7B 0.9700 . ?
C8 C9 1.439(9) . ?
C8 C12 1.449(9) . ?
C9 C10 1.404(9) . ?
C9 H9 0.9300 . ?
C10 C11 1.435(11) . ?
C10 H10 0.9300 . ?
C11 C12 1.419(9) . ?
C11 H11 0.9300 . ?
C12 H12 0.9300 . ?
C13 C14 1.383(8) . ?
C13 C18 1.406(8) . ?
C14 C15 1.389(9) . ?
C14 H14 0.9300 . ?
C15 C16 1.384(10) . ?
C15 H15 0.9300 . ?
C16 C17 1.379(11) . ?
C16 H16 0.9300 . ?
C17 C18 1.376(9) . ?
C17 H17 0.9300 . ?
C18 H18 0.9300 . ?
C19 C20 1.358(10) . ?
C19 C24 1.418(9) . ?
C20 C21 1.392(10) . ?
C20 H20 0.9300 . ?
C21 C22 1.347(13) . ?
C21 H21 0.9300 . ?
C22 C23 1.393(14) . ?
C22 H22 0.9300 . ?
C23 C24 1.414(10) . ?
C23 H23 0.9300 . ?
C24 H24 0.9300 . ?
Cl1 C25 1.715(10) . ?
Cl2 C25 1.707(10) . ?
C25 H25A 0.9700 . ?
C25 H25B 0.9700 . ?
Cl3 C26 1.709(10) . ?
Cl4 C26 1.714(10) . ?
C26 H26A 0.9700 . ?
C26 H26B 0.9700 . ?
Cl1' C25' 1.727(11) . ?
Cl2' C25' 1.718(11) . ?
C25' H25C 0.9700 . ?
C25' H25D 0.9700 . ?
Cl3' C26' 1.732(10) . ?
Cl4' C26' 1.716(10) . ?
C26' H26C 0.9700 . ?
C26' H26D 0.9700 . ?
